data_4065889
loop_
_publ_author_name
'Tomson, Neil C.'
'Arnold, John'
'Bergman, Robert G.'

_publ_section_title
;
 Halo, Alkyl, Aryl, and Bis(imido) Complexes of Niobium Supported by the
 beta-Diketiminato Ligand.
;
_journal_issue 13
_journal_name_full Organometallics
_journal_page_first 2926
_journal_page_last 2942
_journal_paper_doi 10.1021/om1001827
_journal_volume 29
_journal_year 2010
_chemical_formula_moiety 'C41 H58 Cl2 N3 Nb'
_chemical_formula_sum 'C41 H58 Cl2 N3 Nb'
_chemical_formula_weight 756.71
_chemical_name_systematic
; 
 ? 
;
_space_group_IT_number 61
_symmetry_cell_setting orthorhombic
_symmetry_space_group_name_Hall '-P 2ac 2ab'
_symmetry_space_group_name_H-M 'P b c a'
_atom_sites_solution_hydrogens geom
_atom_sites_solution_primary direct
_atom_sites_solution_secondary difmap
_audit_creation_method SHELXL-97
_cell_angle_alpha 90.00
_cell_angle_beta 90.00
_cell_angle_gamma 90.00
_cell_formula_units_Z 8
_cell_length_a 17.840(5)
_cell_length_b 21.065(6)
_cell_length_c 21.778(6)
_cell_measurement_reflns_used 9056
_cell_measurement_temperature 273(2)
_cell_measurement_theta_max 52.551
_cell_measurement_theta_min 7.273
_cell_volume 8184(4)
_computing_cell_refinement 'Bruker SAINT v7.07'
_computing_data_collection 'Bruker SMART v5.054d'
_computing_data_reduction 'Bruker SAINT v7.07'
_computing_molecular_graphics 'Bruker-AXS XP v.6'
_computing_publication_material 'Bruker-AXS XP v.6'
_computing_structure_refinement 'SHELXL-97 (Sheldrick, 2008)'
_computing_structure_solution 'SHELXS-97 (Sheldrick, 2008)'
_diffrn_ambient_temperature 123
_diffrn_measured_fraction_theta_full 0.964
_diffrn_measured_fraction_theta_max 0.964
_diffrn_measurement_device_type 'SMART 1000'
_diffrn_measurement_method '\w scans'
_diffrn_radiation_monochromator graphite
_diffrn_radiation_source 'fine-focus sealed tube'
_diffrn_radiation_type MoK\a
_diffrn_radiation_wavelength 0.71073
_diffrn_reflns_av_R_equivalents 0.0398
_diffrn_reflns_av_sigmaI/netI 0.0384
_diffrn_reflns_limit_h_max 20
_diffrn_reflns_limit_h_min -22
_diffrn_reflns_limit_k_max 11
_diffrn_reflns_limit_k_min -26
_diffrn_reflns_limit_l_max 25
_diffrn_reflns_limit_l_min -26
_diffrn_reflns_number 37957
_diffrn_reflns_theta_full 26.38
_diffrn_reflns_theta_max 26.38
_diffrn_reflns_theta_min 3.53
_exptl_absorpt_coefficient_mu 0.455
_exptl_absorpt_correction_T_max 1
_exptl_absorpt_correction_T_min 0.900330
_exptl_absorpt_correction_type empirical
_exptl_absorpt_process_details 'Blessing, 1995'
_exptl_crystal_colour purple
_exptl_crystal_density_diffrn 1.228
_exptl_crystal_density_method 'not measured'
_exptl_crystal_description block
_exptl_crystal_F_000 3200
_exptl_crystal_size_max 0.24
_exptl_crystal_size_mid 0.20
_exptl_crystal_size_min 0.15
_refine_diff_density_max 0.882
_refine_diff_density_min -0.287
_refine_diff_density_rms 0.065
_refine_ls_extinction_method none
_refine_ls_goodness_of_fit_ref 1.117
_refine_ls_hydrogen_treatment mixed
_refine_ls_matrix_type full
_refine_ls_number_parameters 426
_refine_ls_number_reflns 8076
_refine_ls_number_restraints 0
_refine_ls_restrained_S_all 1.117
_refine_ls_R_factor_all 0.0560
_refine_ls_R_factor_gt 0.0356
_refine_ls_shift/su_max 0.011
_refine_ls_shift/su_mean 0.000
_refine_ls_structure_factor_coef Fsqd
_refine_ls_weighting_details 'calc w=1/[\s^2^(Fo^2^)+(0.0500P)^2^+0.0000P] where P=(Fo^2^+2Fc^2^)/3'
_refine_ls_weighting_scheme calc
_refine_ls_wR_factor_gt 0.0860
_refine_ls_wR_factor_ref 0.0931
_reflns_number_gt 6046
_reflns_number_total 8076
_reflns_threshold_expression >2sigma(I)
_cod_data_source_file om1001827_si_002.cif
_cod_data_source_block (BDI)Cl2Nb(NAr)
_cod_database_code 4065889

loop_
_symmetry_equiv_pos_as_xyz
'x, y, z'
'-x+1/2, -y, z+1/2'
'-x, y+1/2, -z+1/2'
'x+1/2, -y+1/2, -z'
'-x, -y, -z'
'x-1/2, y, -z-1/2'
'x, -y-1/2, z-1/2'
'-x-1/2, y-1/2, z'

loop_
_atom_site_label
_atom_site_type_symbol
_atom_site_fract_x
_atom_site_fract_y
_atom_site_fract_z
_atom_site_U_iso_or_equiv
_atom_site_adp_type
_atom_site_occupancy
_atom_site_symmetry_multiplicity
_atom_site_calc_flag
_atom_site_refinement_flags
Nb1 Nb 0.568163(10) 0.136803(9) 0.727664(8) 0.01773(7) Uani 1 1 d .
Cl1 Cl 0.45802(3) 0.08340(3) 0.76178(3) 0.02801(14) Uani 1 1 d .
Cl2 Cl 0.49838(3) 0.23249(3) 0.72843(3) 0.02773(14) Uani 1 1 d .
N1 N 0.57795(9) 0.11265(9) 0.65102(8) 0.0220(4) Uani 1 1 d .
N2 N 0.63291(10) 0.06749(8) 0.77885(7) 0.0182(4) Uani 1 1 d .
N3 N 0.66924(9) 0.19505(8) 0.73564(7) 0.0190(4) Uani 1 1 d .
C1 C 0.57763(12) 0.09680(10) 0.58854(9) 0.0219(5) Uani 1 1 d .
C2 C 0.51319(12) 0.11074(11) 0.55259(10) 0.0255(5) Uani 1 1 d .
C3 C 0.51386(14) 0.09238(12) 0.49178(11) 0.0346(6) Uani 1 1 d .
H3A H 0.4715 0.0995 0.4678 0.042 Uiso 1 1 calc R
C4 C 0.57571(14) 0.06375(13) 0.46560(11) 0.0363(6) Uani 1 1 d .
H4A H 0.5748 0.0521 0.4244 0.044 Uiso 1 1 calc R
C5 C 0.63851(14) 0.05251(12) 0.50023(10) 0.0321(6) Uani 1 1 d .
H5A H 0.6802 0.0340 0.4819 0.039 Uiso 1 1 calc R
C6 C 0.64131(13) 0.06825(11) 0.56226(10) 0.0264(5) Uani 1 1 d .
C7 C 0.44513(13) 0.14366(12) 0.58006(12) 0.0320(6) Uani 1 1 d .
H7A H 0.4620 0.1671 0.6164 0.038 Uiso 1 1 calc R
C8 C 0.38670(14) 0.09569(14) 0.60104(13) 0.0436(7) Uani 1 1 d .
H8A H 0.4093 0.0661 0.6290 0.065 Uiso 1 1 calc R
H8B H 0.3676 0.0732 0.5661 0.065 Uiso 1 1 calc R
H8C H 0.3464 0.1175 0.6213 0.065 Uiso 1 1 calc R
C9 C 0.40904(16) 0.19184(14) 0.53583(13) 0.0493(8) Uani 1 1 d .
H9A H 0.4460 0.2222 0.5230 0.074 Uiso 1 1 calc R
H9B H 0.3688 0.2134 0.5564 0.074 Uiso 1 1 calc R
H9C H 0.3898 0.1699 0.5005 0.074 Uiso 1 1 calc R
C10 C 0.71148(13) 0.05422(12) 0.59891(11) 0.0355(6) Uani 1 1 d .
H10A H 0.7004 0.0632 0.6421 0.043 Uiso 1 1 calc R
C11 C 0.73391(17) -0.01563(14) 0.59422(13) 0.0507(8) Uani 1 1 d .
H11A H 0.6927 -0.0418 0.6071 0.076 Uiso 1 1 calc R
H11B H 0.7764 -0.0235 0.6202 0.076 Uiso 1 1 calc R
H11C H 0.7467 -0.0255 0.5525 0.076 Uiso 1 1 calc R
C12 C 0.77686(15) 0.09620(16) 0.57996(15) 0.0554(8) Uani 1 1 d .
H12A H 0.7626 0.1400 0.5836 0.083 Uiso 1 1 calc R
H12B H 0.7902 0.0872 0.5381 0.083 Uiso 1 1 calc R
H12C H 0.8190 0.0879 0.6061 0.083 Uiso 1 1 calc R
C13 C 0.59471(12) 0.01857(10) 0.81446(10) 0.0217(5) Uani 1 1 d .
C14 C 0.58235(12) -0.04134(11) 0.78824(10) 0.0241(5) Uani 1 1 d .
C15 C 0.54857(14) -0.08754(12) 0.82445(11) 0.0340(6) Uani 1 1 d .
H15A H 0.5402 -0.1277 0.8082 0.041 Uiso 1 1 calc R
C16 C 0.52726(16) -0.07486(13) 0.88399(12) 0.0441(7) Uani 1 1 d .
H16A H 0.5052 -0.1065 0.9077 0.053 Uiso 1 1 calc R
C17 C 0.53866(16) -0.01533(13) 0.90822(11) 0.0420(7) Uani 1 1 d .
H17A H 0.5241 -0.0073 0.9485 0.050 Uiso 1 1 calc R
C18 C 0.57127(12) 0.03299(11) 0.87418(10) 0.0277(5) Uani 1 1 d .
C19 C 0.60432(13) -0.05722(11) 0.72260(10) 0.0254(5) Uani 1 1 d .
H19A H 0.6399 -0.0249 0.7085 0.031 Uiso 1 1 calc R
C20 C 0.53592(14) -0.05546(12) 0.68015(11) 0.0349(6) Uani 1 1 d .
H20A H 0.5123 -0.0146 0.6829 0.052 Uiso 1 1 calc R
H20B H 0.5010 -0.0878 0.6923 0.052 Uiso 1 1 calc R
H20C H 0.5516 -0.0629 0.6386 0.052 Uiso 1 1 calc R
C21 C 0.64266(14) -0.12235(12) 0.71763(12) 0.0340(6) Uani 1 1 d .
H21A H 0.6860 -0.1232 0.7438 0.051 Uiso 1 1 calc R
H21B H 0.6577 -0.1296 0.6759 0.051 Uiso 1 1 calc R
H21C H 0.6082 -0.1549 0.7301 0.051 Uiso 1 1 calc R
C22 C 0.58067(13) 0.09867(12) 0.90199(11) 0.0320(6) Uani 1 1 d .
H22A H 0.5901 0.1281 0.8680 0.038 Uiso 1 1 calc R
C23 C 0.51016(16) 0.12154(14) 0.93483(13) 0.0473(7) Uani 1 1 d .
H23A H 0.4685 0.1201 0.9070 0.071 Uiso 1 1 calc R
H23B H 0.5174 0.1643 0.9487 0.071 Uiso 1 1 calc R
H23C H 0.5002 0.0946 0.9694 0.071 Uiso 1 1 calc R
C24 C 0.64839(17) 0.10179(17) 0.94436(15) 0.0686(11) Uani 1 1 d .
H24A H 0.6921 0.0875 0.9227 0.103 Uiso 1 1 calc R
H24B H 0.6400 0.0751 0.9794 0.103 Uiso 1 1 calc R
H24C H 0.6558 0.1448 0.9577 0.103 Uiso 1 1 calc R
C25 C 0.74610(13) 0.00682(11) 0.80766(11) 0.0284(5) Uani 1 1 d .
H25A H 0.7308 0.0038 0.8498 0.043 Uiso 1 1 calc R
H25B H 0.7994 0.0127 0.8057 0.043 Uiso 1 1 calc R
H25C H 0.7327 -0.0315 0.7864 0.043 Uiso 1 1 calc R
C26 C 0.70735(12) 0.06275(10) 0.77782(9) 0.0202(5) Uani 1 1 d .
C27 C 0.75496(12) 0.10811(10) 0.75252(10) 0.0227(5) Uani 1 1 d .
H27A H 0.8037 0.0949 0.7446 0.027 Uiso 1 1 calc R
C28 C 0.73847(12) 0.17097(10) 0.73758(9) 0.0213(5) Uani 1 1 d .
C29 C 0.80559(13) 0.21358(12) 0.72859(11) 0.0316(6) Uani 1 1 d .
H29A H 0.7971 0.2409 0.6940 0.047 Uiso 1 1 calc R
H29B H 0.8493 0.1881 0.7213 0.047 Uiso 1 1 calc R
H29C H 0.8130 0.2389 0.7647 0.047 Uiso 1 1 calc R
C30 C 0.66366(11) 0.26398(10) 0.73173(9) 0.0201(5) Uani 1 1 d .
C31 C 0.66054(12) 0.29365(10) 0.67381(10) 0.0231(5) Uani 1 1 d .
C32 C 0.64904(12) 0.35870(10) 0.67235(11) 0.0266(5) Uani 1 1 d .
H32A H 0.6464 0.3791 0.6346 0.032 Uiso 1 1 calc R
C33 C 0.64144(13) 0.39397(11) 0.72515(11) 0.0281(5) Uani 1 1 d .
H33A H 0.6318 0.4373 0.7230 0.034 Uiso 1 1 calc R
C34 C 0.64826(13) 0.36433(11) 0.78148(11) 0.0271(5) Uani 1 1 d .
H34A H 0.6453 0.3885 0.8171 0.032 Uiso 1 1 calc R
C35 C 0.65940(12) 0.29939(11) 0.78594(10) 0.0239(5) Uani 1 1 d .
C36 C 0.66836(13) 0.25773(11) 0.61376(10) 0.0279(5) Uani 1 1 d .
H36A H 0.6763 0.2128 0.6235 0.034 Uiso 1 1 calc R
C37 C 0.59714(14) 0.26297(12) 0.57519(11) 0.0347(6) Uani 1 1 d .
H37A H 0.5550 0.2488 0.5989 0.052 Uiso 1 1 calc R
H37B H 0.6020 0.2370 0.5392 0.052 Uiso 1 1 calc R
H37C H 0.5897 0.3064 0.5632 0.052 Uiso 1 1 calc R
C38 C 0.73599(14) 0.28099(13) 0.57642(11) 0.0386(6) Uani 1 1 d .
H38A H 0.7806 0.2776 0.6009 0.058 Uiso 1 1 calc R
H38B H 0.7284 0.3245 0.5648 0.058 Uiso 1 1 calc R
H38C H 0.7412 0.2554 0.5402 0.058 Uiso 1 1 calc R
C39 C 0.66565(14) 0.26922(12) 0.84905(10) 0.0328(6) Uani 1 1 d .
H39A H 0.6760 0.2239 0.8435 0.039 Uiso 1 1 calc R
C40 C 0.59192(16) 0.27576(14) 0.88403(12) 0.0467(7) Uani 1 1 d .
H40A H 0.5521 0.2572 0.8604 0.070 Uiso 1 1 calc R
H40B H 0.5814 0.3199 0.8909 0.070 Uiso 1 1 calc R
H40C H 0.5959 0.2543 0.9228 0.070 Uiso 1 1 calc R
C41 C 0.72998(16) 0.29804(15) 0.88628(13) 0.0544(8) Uani 1 1 d .
H41A H 0.7761 0.2931 0.8641 0.082 Uiso 1 1 calc R
H41B H 0.7337 0.2767 0.9251 0.082 Uiso 1 1 calc R
H41C H 0.7204 0.3423 0.8930 0.082 Uiso 1 1 calc R

loop_
_atom_site_aniso_label
_atom_site_aniso_U_11
_atom_site_aniso_U_22
_atom_site_aniso_U_33
_atom_site_aniso_U_23
_atom_site_aniso_U_13
_atom_site_aniso_U_12
Nb1 0.01556(11) 0.01883(12) 0.01879(11) -0.00021(8) -0.00083(7) 0.00091(8)
Cl1 0.0188(3) 0.0267(3) 0.0385(3) 0.0046(3) 0.0014(2) -0.0010(2)
Cl2 0.0202(3) 0.0225(3) 0.0405(3) 0.0003(3) 0.0017(2) 0.0034(2)
N1 0.0220(10) 0.0203(10) 0.0236(10) 0.0031(8) -0.0033(7) 0.0020(8)
N2 0.0194(9) 0.0155(9) 0.0197(9) -0.0006(7) -0.0011(7) 0.0003(7)
N3 0.0170(9) 0.0179(9) 0.0220(9) 0.0005(7) -0.0003(7) 0.0002(7)
C1 0.0280(12) 0.0177(11) 0.0200(11) 0.0016(9) -0.0010(9) -0.0034(9)
C2 0.0258(12) 0.0233(12) 0.0276(12) 0.0013(10) -0.0031(9) -0.0048(10)
C3 0.0384(15) 0.0395(15) 0.0259(13) 0.0001(11) -0.0084(11) -0.0025(12)
C4 0.0492(16) 0.0394(15) 0.0203(12) -0.0034(11) 0.0000(11) -0.0006(13)
C5 0.0384(14) 0.0319(14) 0.0260(13) -0.0024(11) 0.0071(11) 0.0021(11)
C6 0.0300(13) 0.0236(12) 0.0257(12) 0.0024(10) 0.0003(10) -0.0025(10)
C7 0.0275(13) 0.0383(15) 0.0304(13) -0.0046(11) -0.0066(10) -0.0004(11)
C8 0.0319(15) 0.0482(18) 0.0508(17) -0.0060(14) 0.0038(12) -0.0006(13)
C9 0.0443(17) 0.0548(19) 0.0489(17) 0.0043(15) -0.0111(13) 0.0155(15)
C10 0.0343(14) 0.0417(16) 0.0305(13) -0.0063(12) -0.0009(10) 0.0128(12)
C11 0.0594(19) 0.0479(18) 0.0447(16) 0.0073(14) 0.0044(14) 0.0284(16)
C12 0.0340(16) 0.061(2) 0.072(2) -0.0161(17) -0.0036(14) 0.0041(15)
C13 0.0173(11) 0.0233(12) 0.0244(11) 0.0041(10) -0.0030(9) -0.0009(9)
C14 0.0234(12) 0.0222(12) 0.0267(12) 0.0024(10) -0.0046(9) -0.0003(10)
C15 0.0398(15) 0.0248(13) 0.0373(14) 0.0006(11) -0.0042(11) -0.0101(11)
C16 0.0614(19) 0.0364(16) 0.0345(15) 0.0097(12) 0.0021(13) -0.0168(14)
C17 0.0599(18) 0.0419(16) 0.0244(13) 0.0022(12) 0.0077(12) -0.0154(14)
C18 0.0305(13) 0.0292(13) 0.0234(12) 0.0012(10) -0.0011(9) -0.0049(11)
C19 0.0238(12) 0.0226(12) 0.0299(13) -0.0026(10) -0.0006(9) -0.0025(10)
C20 0.0345(14) 0.0411(16) 0.0291(13) -0.0093(12) -0.0027(11) 0.0018(12)
C21 0.0304(14) 0.0244(13) 0.0471(16) -0.0057(11) -0.0003(11) -0.0015(11)
C22 0.0403(15) 0.0343(14) 0.0213(12) -0.0037(11) 0.0043(10) -0.0088(12)
C23 0.0531(18) 0.0444(17) 0.0444(16) -0.0089(14) 0.0140(14) -0.0053(14)
C24 0.058(2) 0.069(2) 0.078(2) -0.043(2) -0.0207(17) 0.0046(18)
C25 0.0233(12) 0.0235(13) 0.0383(14) 0.0021(11) -0.0065(10) 0.0009(10)
C26 0.0210(12) 0.0202(12) 0.0195(11) -0.0043(9) -0.0026(8) -0.0003(9)
C27 0.0170(11) 0.0233(13) 0.0277(11) -0.0006(10) 0.0013(9) 0.0007(9)
C28 0.0190(12) 0.0214(12) 0.0235(12) -0.0015(9) 0.0010(9) -0.0025(9)
C29 0.0201(12) 0.0263(13) 0.0484(15) 0.0046(11) -0.0005(10) -0.0029(10)
C30 0.0158(11) 0.0188(11) 0.0258(11) 0.0017(9) -0.0001(9) -0.0002(9)
C31 0.0178(11) 0.0246(12) 0.0269(12) -0.0001(10) -0.0006(9) -0.0026(9)
C32 0.0264(13) 0.0236(12) 0.0298(13) 0.0069(10) -0.0035(10) -0.0042(10)
C33 0.0258(13) 0.0166(12) 0.0420(15) 0.0043(11) -0.0037(10) -0.0010(10)
C34 0.0253(13) 0.0229(12) 0.0330(13) -0.0064(10) 0.0008(9) -0.0026(10)
C35 0.0198(12) 0.0230(12) 0.0287(12) -0.0005(10) -0.0001(9) -0.0011(10)
C36 0.0373(14) 0.0243(13) 0.0223(12) 0.0041(10) 0.0015(10) -0.0010(11)
C37 0.0447(15) 0.0327(15) 0.0268(13) 0.0026(11) -0.0028(11) -0.0080(12)
C38 0.0427(16) 0.0427(16) 0.0303(13) 0.0023(12) 0.0078(11) -0.0018(13)
C39 0.0480(16) 0.0254(13) 0.0248(12) -0.0027(10) -0.0021(11) 0.0011(12)
C40 0.0663(19) 0.0431(17) 0.0308(15) 0.0018(13) 0.0119(13) -0.0048(15)
C41 0.063(2) 0.062(2) 0.0382(16) 0.0057(15) -0.0193(14) -0.0022(17)

loop_
_atom_type_symbol
_atom_type_description
_atom_type_scat_dispersion_real
_atom_type_scat_dispersion_imag
_atom_type_scat_source
C C 0.0033 0.0016 'International Tables Vol C Tables 4.2.6.8 and 6.1.1.4'
H H 0.0000 0.0000 'International Tables Vol C Tables 4.2.6.8 and 6.1.1.4'
N N 0.0061 0.0033 'International Tables Vol C Tables 4.2.6.8 and 6.1.1.4'
Cl Cl 0.1484 0.1585 'International Tables Vol C Tables 4.2.6.8 and 6.1.1.4'
Nb Nb -2.0727 0.6215 'International Tables Vol C Tables 4.2.6.8 and 6.1.1.4'

loop_
_geom_angle_atom_site_label_1
_geom_angle_atom_site_label_2
_geom_angle_atom_site_label_3
_geom_angle
N1 Nb1 N2 103.93(7)
N1 Nb1 N3 98.99(7)
N2 Nb1 N3 84.14(7)
N1 Nb1 Cl2 107.81(6)
N2 Nb1 Cl2 148.05(5)
N3 Nb1 Cl2 87.45(5)
N1 Nb1 Cl1 104.00(6)
N2 Nb1 Cl1 87.77(5)
N3 Nb1 Cl1 156.86(5)
Cl2 Nb1 Cl1 88.06(3)
C1 N1 Nb1 173.27(16)
C26 N2 C13 114.94(17)
C26 N2 Nb1 124.93(14)
C13 N2 Nb1 119.99(13)
C28 N3 C30 116.30(18)
C28 N3 Nb1 123.48(15)
C30 N3 Nb1 119.84(13)
N1 C1 C6 119.6(2)
N1 C1 C2 119.3(2)
C6 C1 C2 121.1(2)
C3 C2 C1 117.6(2)
C3 C2 C7 120.8(2)
C1 C2 C7 121.5(2)
C2 C3 C4 121.7(2)
C2 C3 H3A 119.1
C4 C3 H3A 119.1
C5 C4 C3 120.1(2)
C5 C4 H4A 120.0
C3 C4 H4A 120.0
C4 C5 C6 121.5(2)
C4 C5 H5A 119.3
C6 C5 H5A 119.3
C5 C6 C1 117.9(2)
C5 C6 C10 119.7(2)
C1 C6 C10 122.5(2)
C2 C7 C8 111.2(2)
C2 C7 C9 112.8(2)
C8 C7 C9 109.8(2)
C2 C7 H7A 107.6
C8 C7 H7A 107.6
C9 C7 H7A 107.6
C7 C8 H8A 109.5
C7 C8 H8B 109.5
H8A C8 H8B 109.5
C7 C8 H8C 109.5
H8A C8 H8C 109.5
H8B C8 H8C 109.5
C7 C9 H9A 109.5
C7 C9 H9B 109.5
H9A C9 H9B 109.5
C7 C9 H9C 109.5
H9A C9 H9C 109.5
H9B C9 H9C 109.5
C6 C10 C12 112.2(2)
C6 C10 C11 111.7(2)
C12 C10 C11 109.9(2)
C6 C10 H10A 107.6
C12 C10 H10A 107.6
C11 C10 H10A 107.6
C10 C11 H11A 109.5
C10 C11 H11B 109.5
H11A C11 H11B 109.5
C10 C11 H11C 109.5
H11A C11 H11C 109.5
H11B C11 H11C 109.5
C10 C12 H12A 109.5
C10 C12 H12B 109.5
H12A C12 H12B 109.5
C10 C12 H12C 109.5
H12A C12 H12C 109.5
H12B C12 H12C 109.5
C18 C13 C14 121.8(2)
C18 C13 N2 118.70(19)
C14 C13 N2 119.51(19)
C15 C14 C13 117.8(2)
C15 C14 C19 119.4(2)
C13 C14 C19 122.7(2)
C16 C15 C14 121.2(2)
C16 C15 H15A 119.4
C14 C15 H15A 119.4
C17 C16 C15 119.8(2)
C17 C16 H16A 120.1
C15 C16 H16A 120.1
C16 C17 C18 121.7(2)
C16 C17 H17A 119.1
C18 C17 H17A 119.1
C17 C18 C13 117.6(2)
C17 C18 C22 120.1(2)
C13 C18 C22 122.3(2)
C14 C19 C20 110.92(19)
C14 C19 C21 112.19(19)
C20 C19 C21 109.49(19)
C14 C19 H19A 108.0
C20 C19 H19A 108.0
C21 C19 H19A 108.0
C19 C20 H20A 109.5
C19 C20 H20B 109.5
H20A C20 H20B 109.5
C19 C20 H20C 109.5
H20A C20 H20C 109.5
H20B C20 H20C 109.5
C19 C21 H21A 109.5
C19 C21 H21B 109.5
H21A C21 H21B 109.5
C19 C21 H21C 109.5
H21A C21 H21C 109.5
H21B C21 H21C 109.5
C18 C22 C24 111.6(2)
C18 C22 C23 112.5(2)
C24 C22 C23 110.9(2)
C18 C22 H22A 107.1
C24 C22 H22A 107.1
C23 C22 H22A 107.1
C22 C23 H23A 109.5
C22 C23 H23B 109.5
H23A C23 H23B 109.5
C22 C23 H23C 109.5
H23A C23 H23C 109.5
H23B C23 H23C 109.5
C22 C24 H24A 109.5
C22 C24 H24B 109.5
H24A C24 H24B 109.5
C22 C24 H24C 109.5
H24A C24 H24C 109.5
H24B C24 H24C 109.5
C26 C25 H25A 109.5
C26 C25 H25B 109.5
H25A C25 H25B 109.5
C26 C25 H25C 109.5
H25A C25 H25C 109.5
H25B C25 H25C 109.5
N2 C26 C27 124.3(2)
N2 C26 C25 120.45(19)
C27 C26 C25 115.20(19)
C26 C27 C28 128.0(2)
C26 C27 H27A 116.0
C28 C27 H27A 116.0
N3 C28 C27 124.2(2)
N3 C28 C29 120.2(2)
C27 C28 C29 115.31(19)
C28 C29 H29A 109.5
C28 C29 H29B 109.5
H29A C29 H29B 109.5
C28 C29 H29C 109.5
H29A C29 H29C 109.5
H29B C29 H29C 109.5
C35 C30 C31 121.1(2)
C35 C30 N3 119.05(18)
C31 C30 N3 119.79(18)
C32 C31 C30 117.7(2)
C32 C31 C36 119.1(2)
C30 C31 C36 123.15(19)
C33 C32 C31 122.0(2)
C33 C32 H32A 119.0
C31 C32 H32A 119.0
C32 C33 C34 119.3(2)
C32 C33 H33A 120.4
C34 C33 H33A 120.4
C33 C34 C35 121.4(2)
C33 C34 H34A 119.3
C35 C34 H34A 119.3
C34 C35 C30 118.4(2)
C34 C35 C39 119.2(2)
C30 C35 C39 122.5(2)
C31 C36 C37 111.20(19)
C31 C36 C38 111.69(19)
C37 C36 C38 109.84(19)
C31 C36 H36A 108.0
C37 C36 H36A 108.0
C38 C36 H36A 108.0
C36 C37 H37A 109.5
C36 C37 H37B 109.5
H37A C37 H37B 109.5
C36 C37 H37C 109.5
H37A C37 H37C 109.5
H37B C37 H37C 109.5
C36 C38 H38A 109.5
C36 C38 H38B 109.5
H38A C38 H38B 109.5
C36 C38 H38C 109.5
H38A C38 H38C 109.5
H38B C38 H38C 109.5
C35 C39 C40 110.5(2)
C35 C39 C41 111.6(2)
C40 C39 C41 110.2(2)
C35 C39 H39A 108.1
C40 C39 H39A 108.1
C41 C39 H39A 108.1
C39 C40 H40A 109.5
C39 C40 H40B 109.5
H40A C40 H40B 109.5
C39 C40 H40C 109.5
H40A C40 H40C 109.5
H40B C40 H40C 109.5
C39 C41 H41A 109.5
C39 C41 H41B 109.5
H41A C41 H41B 109.5
C39 C41 H41C 109.5
H41A C41 H41C 109.5
H41B C41 H41C 109.5

loop_
_geom_bond_atom_site_label_1
_geom_bond_atom_site_label_2
_geom_bond_distance
Nb1 N1 1.7538(18)
Nb1 N2 2.1699(17)
Nb1 N3 2.1879(18)
Nb1 Cl2 2.3693(8)
Nb1 Cl1 2.3829(8)
N1 C1 1.401(3)
N2 C26 1.332(3)
N2 C13 1.459(3)
N3 C28 1.336(3)
N3 C30 1.458(3)
C1 C6 1.407(3)
C1 C2 1.422(3)
C2 C3 1.380(3)
C2 C7 1.521(3)
C3 C4 1.381(3)
C3 H3A 0.9300
C4 C5 1.371(3)
C4 H4A 0.9300
C5 C6 1.392(3)
C5 H5A 0.9300
C6 C10 1.514(3)
C7 C8 1.522(3)
C7 C9 1.540(4)
C7 H7A 0.9800
C8 H8A 0.9600
C8 H8B 0.9600
C8 H8C 0.9600
C9 H9A 0.9600
C9 H9B 0.9600
C9 H9C 0.9600
C10 C12 1.521(4)
C10 C11 1.528(4)
C10 H10A 0.9800
C11 H11A 0.9600
C11 H11B 0.9600
C11 H11C 0.9600
C12 H12A 0.9600
C12 H12B 0.9600
C12 H12C 0.9600
C13 C18 1.399(3)
C13 C14 1.403(3)
C14 C15 1.390(3)
C14 C19 1.519(3)
C15 C16 1.377(3)
C15 H15A 0.9300
C16 C17 1.376(4)
C16 H16A 0.9300
C17 C18 1.387(3)
C17 H17A 0.9300
C18 C22 1.519(3)
C19 C20 1.531(3)
C19 C21 1.537(3)
C19 H19A 0.9800
C20 H20A 0.9600
C20 H20B 0.9600
C20 H20C 0.9600
C21 H21A 0.9600
C21 H21B 0.9600
C21 H21C 0.9600
C22 C24 1.522(4)
C22 C23 1.525(3)
C22 H22A 0.9800
C23 H23A 0.9600
C23 H23B 0.9600
C23 H23C 0.9600
C24 H24A 0.9600
C24 H24B 0.9600
C24 H24C 0.9600
C25 C26 1.513(3)
C25 H25A 0.9600
C25 H25B 0.9600
C25 H25C 0.9600
C26 C27 1.392(3)
C27 C28 1.395(3)
C27 H27A 0.9300
C28 C29 1.509(3)
C29 H29A 0.9600
C29 H29B 0.9600
C29 H29C 0.9600
C30 C35 1.399(3)
C30 C31 1.409(3)
C31 C32 1.386(3)
C31 C36 1.517(3)
C32 C33 1.376(3)
C32 H32A 0.9300
C33 C34 1.382(3)
C33 H33A 0.9300
C34 C35 1.386(3)
C34 H34A 0.9300
C35 C39 1.518(3)
C36 C37 1.527(3)
C36 C38 1.535(3)
C36 H36A 0.9800
C37 H37A 0.9600
C37 H37B 0.9600
C37 H37C 0.9600
C38 H38A 0.9600
C38 H38B 0.9600
C38 H38C 0.9600
C39 C40 1.526(3)
C39 C41 1.531(3)
C39 H39A 0.9800
C40 H40A 0.9600
C40 H40B 0.9600
C40 H40C 0.9600
C41 H41A 0.9600
C41 H41B 0.9600
C41 H41C 0.9600

loop_
_geom_torsion_atom_site_label_1
_geom_torsion_atom_site_label_2
_geom_torsion_atom_site_label_3
_geom_torsion_atom_site_label_4
_geom_torsion
N2 Nb1 N1 C1 153.2(14)
N3 Nb1 N1 C1 -120.6(14)
Cl2 Nb1 N1 C1 -30.4(14)
Cl1 Nb1 N1 C1 62.1(14)
N1 Nb1 N2 C26 69.79(18)
N3 Nb1 N2 C26 -28.04(16)
Cl2 Nb1 N2 C26 -103.60(17)
Cl1 Nb1 N2 C26 173.66(16)
N1 Nb1 N2 C13 -105.68(15)
N3 Nb1 N2 C13 156.48(15)
Cl2 Nb1 N2 C13 80.92(17)
Cl1 Nb1 N2 C13 -1.81(14)
N1 Nb1 N3 C28 -71.73(17)
N2 Nb1 N3 C28 31.49(16)
Cl2 Nb1 N3 C28 -179.37(16)
Cl1 Nb1 N3 C28 101.62(18)
N1 Nb1 N3 C30 100.93(15)
N2 Nb1 N3 C30 -155.84(15)
Cl2 Nb1 N3 C30 -6.70(14)
Cl1 Nb1 N3 C30 -85.71(18)
Nb1 N1 C1 C6 173.5(13)
Nb1 N1 C1 C2 -5.6(15)
N1 C1 C2 C3 -177.7(2)
C6 C1 C2 C3 3.2(3)
N1 C1 C2 C7 1.2(3)
C6 C1 C2 C7 -177.8(2)
C1 C2 C3 C4 -2.5(4)
C7 C2 C3 C4 178.5(2)
C2 C3 C4 C5 0.4(4)
C3 C4 C5 C6 1.3(4)
C4 C5 C6 C1 -0.6(4)
C4 C5 C6 C10 179.2(2)
N1 C1 C6 C5 179.2(2)
C2 C1 C6 C5 -1.7(3)
N1 C1 C6 C10 -0.6(3)
C2 C1 C6 C10 178.5(2)
C3 C2 C7 C8 84.4(3)
C1 C2 C7 C8 -94.5(3)
C3 C2 C7 C9 -39.5(3)
C1 C2 C7 C9 141.6(2)
C5 C6 C10 C12 69.3(3)
C1 C6 C10 C12 -110.9(3)
C5 C6 C10 C11 -54.6(3)
C1 C6 C10 C11 125.2(2)
C26 N2 C13 C18 99.2(2)
Nb1 N2 C13 C18 -84.9(2)
C26 N2 C13 C14 -80.9(2)
Nb1 N2 C13 C14 95.0(2)
C18 C13 C14 C15 -2.7(3)
N2 C13 C14 C15 177.4(2)
C18 C13 C14 C19 177.3(2)
N2 C13 C14 C19 -2.6(3)
C13 C14 C15 C16 0.6(4)
C19 C14 C15 C16 -179.5(2)
C14 C15 C16 C17 0.7(4)
C15 C16 C17 C18 0.1(5)
C16 C17 C18 C13 -2.1(4)
C16 C17 C18 C22 178.1(3)
C14 C13 C18 C17 3.4(3)
N2 C13 C18 C17 -176.7(2)
C14 C13 C18 C22 -176.8(2)
N2 C13 C18 C22 3.1(3)
C15 C14 C19 C20 78.5(3)
C13 C14 C19 C20 -101.5(3)
C15 C14 C19 C21 -44.2(3)
C13 C14 C19 C21 135.7(2)
C17 C18 C22 C24 79.7(3)
C13 C18 C22 C24 -100.1(3)
C17 C18 C22 C23 -45.8(3)
C13 C18 C22 C23 134.4(2)
C13 N2 C26 C27 -172.5(2)
Nb1 N2 C26 C27 11.8(3)
C13 N2 C26 C25 4.8(3)
Nb1 N2 C26 C25 -170.88(14)
N2 C26 C27 C28 16.6(4)
C25 C26 C27 C28 -160.9(2)
C30 N3 C28 C27 167.72(19)
Nb1 N3 C28 C27 -19.4(3)
C30 N3 C28 C29 -6.9(3)
Nb1 N3 C28 C29 166.02(15)
C26 C27 C28 N3 -12.1(4)
C26 C27 C28 C29 162.7(2)
C28 N3 C30 C35 -90.8(2)
Nb1 N3 C30 C35 96.0(2)
C28 N3 C30 C31 91.0(2)
Nb1 N3 C30 C31 -82.2(2)
C35 C30 C31 C32 -3.4(3)
N3 C30 C31 C32 174.78(19)
C35 C30 C31 C36 177.2(2)
N3 C30 C31 C36 -4.6(3)
C30 C31 C32 C33 0.5(3)
C36 C31 C32 C33 179.9(2)
C31 C32 C33 C34 2.5(4)
C32 C33 C34 C35 -2.8(4)
C33 C34 C35 C30 0.0(3)
C33 C34 C35 C39 -179.3(2)
C31 C30 C35 C34 3.2(3)
N3 C30 C35 C34 -175.1(2)
C31 C30 C35 C39 -177.5(2)
N3 C30 C35 C39 4.2(3)
C32 C31 C36 C37 -61.9(3)
C30 C31 C36 C37 117.4(2)
C32 C31 C36 C38 61.2(3)
C30 C31 C36 C38 -119.5(2)
C34 C35 C39 C40 64.8(3)
C30 C35 C39 C40 -114.5(2)
C34 C35 C39 C41 -58.3(3)
C30 C35 C39 C41 122.4(2)
